data_2213208
loop_
_publ_author_name
'Suchada Chantrapromma'
'Boonwasana Jindawong'
'Hoong-Kun Fun'
'P. S. Patil'

_publ_section_title
;
 2-[(<i>E</i>)-2-(3-Hydroxy-4-methoxyphenyl)ethenyl]-1-methylquinolinium
 4-bromobenzenesulfonate
;
_journal_coeditor_code CI2324
_journal_issue 5
_journal_name_full 'Acta Crystallographica Section E'
_journal_page_first o2124
_journal_page_last o2126
_journal_paper_doi 10.1107/S1600536807014213
_journal_volume 63
_journal_year 2007
_chemical_formula_iupac 'C19 H18 N O2 +, C6 H4 Br O3 S -'
_chemical_formula_moiety 'C19 H18 N O2 +, C6 H4 Br O3 S -'
_chemical_formula_sum 'C25 H22 Br N O5 S'
_chemical_formula_weight 528.41
_chemical_melting_point 561.5(5)
_chemical_name_systematic
;
2-[(E)-2-(3-hydroxy-4-methoxyphenyl)ethenyl]-1-methylquinolinium
4-bromobenzenesulfonate
;
_space_group_IT_number 7
_symmetry_cell_setting monoclinic
_symmetry_space_group_name_Hall 'P -2yc'
_symmetry_space_group_name_H-M 'P 1 c 1'
_atom_sites_solution_hydrogens geom
_atom_sites_solution_primary direct
_atom_sites_solution_secondary difmap
_audit_creation_method SHELXL-97
_cell_angle_alpha 90.00
_cell_angle_beta 108.861(12)
_cell_angle_gamma 90.00
_cell_formula_units_Z 2
_cell_length_a 7.942(3)
_cell_length_b 6.751(2)
_cell_length_c 21.964(8)
_cell_measurement_reflns_used 4133
_cell_measurement_temperature 297(2)
_cell_measurement_theta_max 26.99
_cell_measurement_theta_min 1.96
_cell_volume 1114.4(7)
_computing_cell_refinement APEX2
_computing_data_collection 'APEX2 (Bruker, 2005)'
_computing_data_reduction 'SAINT (Bruker, 2005)'
_computing_molecular_graphics SHELXTL
_computing_publication_material
;
SHELXTL and PLATON (Spek, 2003)
;
_computing_structure_refinement SHELXTL
_computing_structure_solution 'SHELXTL (Sheldrick, 1998)'
_diffrn_ambient_temperature 297(2)
_diffrn_detector_area_resol_mean 8.33
_diffrn_measured_fraction_theta_full 0.982
_diffrn_measured_fraction_theta_max 0.982
_diffrn_measurement_device_type
;
Bruker SMART APEX2 CCD area-detector
;
_diffrn_measurement_method \w
_diffrn_radiation_monochromator graphite
_diffrn_radiation_source 'fine-focus sealed tube'
_diffrn_radiation_type MoK\a
_diffrn_radiation_wavelength 0.71073
_diffrn_reflns_av_R_equivalents 0.0317
_diffrn_reflns_av_sigmaI/netI 0.0791
_diffrn_reflns_limit_h_max 10
_diffrn_reflns_limit_h_min -10
_diffrn_reflns_limit_k_max 6
_diffrn_reflns_limit_k_min -8
_diffrn_reflns_limit_l_max 27
_diffrn_reflns_limit_l_min -26
_diffrn_reflns_number 5986
_diffrn_reflns_theta_full 26.99
_diffrn_reflns_theta_max 26.99
_diffrn_reflns_theta_min 1.96
_diffrn_standards_number 0
_exptl_absorpt_coefficient_mu 1.977
_exptl_absorpt_correction_T_max 0.8991
_exptl_absorpt_correction_T_min 0.4029
_exptl_absorpt_correction_type multi-scan
_exptl_absorpt_process_details '(SADABS; Bruker, 2005)'
_exptl_crystal_colour Red-brown
_exptl_crystal_density_diffrn 1.575
_exptl_crystal_density_method 'not measured'
_exptl_crystal_description Plate
_exptl_crystal_F_000 540
_exptl_crystal_size_max 0.56
_exptl_crystal_size_mid 0.31
_exptl_crystal_size_min 0.05
_refine_diff_density_max 0.602
_refine_diff_density_min -0.270
_refine_ls_abs_structure_details 'Flack (1983), 1742 Friedel pairs'
_refine_ls_abs_structure_Flack 0.000(7)
_refine_ls_extinction_method none
_refine_ls_goodness_of_fit_ref 0.966
_refine_ls_hydrogen_treatment mixed
_refine_ls_matrix_type full
_refine_ls_number_parameters 304
_refine_ls_number_reflns 4133
_refine_ls_number_restraints 5
_refine_ls_restrained_S_all 0.966
_refine_ls_R_factor_all 0.0418
_refine_ls_R_factor_gt 0.0372
_refine_ls_shift/su_max 0.001
_refine_ls_shift/su_mean 0.000
_refine_ls_structure_factor_coef Fsqd
_refine_ls_weighting_details 'calc w=1/[\s^2^(Fo^2^)] where P=(Fo^2^+2Fc^2^)/3'
_refine_ls_weighting_scheme calc
_refine_ls_wR_factor_gt 0.0878
_refine_ls_wR_factor_ref 0.0903
_reflns_number_gt 3711
_reflns_number_total 4133
_reflns_threshold_expression I>2\s(I)
_cod_data_source_file ci2324.cif
_cod_data_source_block I
_cod_depositor_comments
;
The following automatic conversions were performed:
'_symmetry_cell_setting' value 'Monoclinic' changed to 'monoclinic'
according to '/home/saulius/struct/CIF-dictionaries/cif_core.dic'
dictionary named 'cif_core.dic' version 2.4.1 from 2010-06-29.

Automatic conversion script
Id: cif_fix_enum 1527 2010-12-29 10:47:43Z saulius 

The following automatic conversions were performed:

'_chemical_melting_point' value '561-562' was changed to '561.5(5)' -
the average value was taken and precision was estimated.

Automatic conversion script
Id: cif_fix_values 1646 2011-03-28 12:23:43Z adriana 

The following automatic conversions were performed:

'_chemical_melting_point' value '561-562' was changed to '561.5(5)' -
the average value was taken and precision was
estimated.

'_symmetry_cell_setting' value 'Monoclinic' changed to
'monoclinic' according to
/home/saulius/struct/CIF-dictionaries/cif_core.dic dictionary named
'cif_core.dic' version 2.4.1 from 2010-06-29.

Automatic conversion script
Id: cif_fix_values 1715 2011-07-08 13:25:40Z adriana 
;
_cod_original_sg_symbol_H-M 'P c'
_cod_database_code 2213208
_cod_database_fobs_code 2213208

loop_
_symmetry_equiv_pos_as_xyz
'x, y, z'
'x, -y, z+1/2'

loop_
_atom_site_type_symbol
_atom_site_label
_atom_site_fract_x
_atom_site_fract_y
_atom_site_fract_z
_atom_site_U_iso_or_equiv
_atom_site_adp_type
_atom_site_calc_flag
_atom_site_refinement_flags
_atom_site_occupancy
Br Br1 1.18764(5) -0.40372(6) 0.81913(2) 0.05304(13) Uani d . 1
S S1 0.55490(10) 0.22603(13) 0.78533(4) 0.0367(2) Uani d . 1
O O1 0.5514(4) 0.3366(5) 0.72891(12) 0.0579(8) Uani d . 1
O O2 0.6084(4) 0.3494(4) 0.84316(12) 0.0471(6) Uani d . 1
O O3 0.3973(4) 0.1116(4) 0.78004(15) 0.0557(7) Uani d . 1
O O4 0.6341(4) -0.3692(4) 0.46758(12) 0.0470(7) Uani d . 1
H H1O4 0.609(6) -0.357(6) 0.429(2) 0.046(12) Uiso d . 1
O O5 0.7218(4) -0.3246(4) 0.59249(11) 0.0453(6) Uani d . 1
N N1 0.1133(4) 0.7444(4) 0.51810(12) 0.0327(6) Uani d . 1
C C1 0.0568(6) 1.1320(6) 0.6295(2) 0.0497(9) Uani d . 1
H H1A 0.0973 1.1607 0.6733 0.060 Uiso calc R 1
C C2 -0.0557(6) 1.2595(6) 0.5877(3) 0.0582(11) Uani d . 1
H H2A -0.0929 1.3743 0.6030 0.070 Uiso calc R 1
C C3 -0.1148(6) 1.2186(6) 0.5225(2) 0.0556(11) Uani d . 1
H H3A -0.1933 1.3059 0.4945 0.067 Uiso calc R 1
C C4 -0.0604(5) 1.0516(6) 0.49787(19) 0.0465(9) Uani d . 1
H H4BA -0.0989 1.0286 0.4538 0.056 Uiso calc R 1
C C5 0.0546(5) 0.9157(5) 0.54050(17) 0.0352(7) Uani d . 1
C C6 0.1124(5) 0.9560(5) 0.60676(17) 0.0372(8) Uani d . 1
C C7 0.2238(5) 0.8155(5) 0.64885(16) 0.0385(7) Uani d . 1
H H7A 0.2603 0.8369 0.6930 0.046 Uiso calc R 1
C C8 0.2776(5) 0.6511(5) 0.62547(16) 0.0351(7) Uani d . 1
H H8A 0.3503 0.5604 0.6538 0.042 Uiso calc R 1
C C9 0.2248(4) 0.6142(5) 0.55810(15) 0.0313(7) Uani d . 1
C C10 0.2920(5) 0.4465(5) 0.53203(17) 0.0410(8) Uani d . 1
H H10A 0.2621 0.4395 0.4875 0.049 Uiso calc R 1
C C11 0.3922(5) 0.3023(5) 0.56579(15) 0.0352(7) Uani d . 1
H H11A 0.4258 0.3104 0.6104 0.042 Uiso calc R 1
C C12 0.4541(5) 0.1306(5) 0.53809(15) 0.0338(7) Uani d . 1
C C13 0.5587(5) -0.0133(5) 0.58002(14) 0.0327(7) Uani d . 1
H H13A 0.5880 0.0034 0.6243 0.039 Uiso calc R 1
C C14 0.6182(4) -0.1793(5) 0.55609(14) 0.0314(7) Uani d . 1
C C15 0.5713(5) -0.2052(5) 0.48893(15) 0.0344(7) Uani d . 1
C C16 0.4677(5) -0.0644(6) 0.44771(15) 0.0402(8) Uani d . 1
H H16A 0.4367 -0.0815 0.4034 0.048 Uiso calc R 1
C C17 0.4106(5) 0.1010(5) 0.47221(16) 0.0411(8) Uani d . 1
H H17A 0.3415 0.1947 0.4440 0.049 Uiso calc R 1
C C18 0.0488(6) 0.7038(7) 0.44772(16) 0.0557(11) Uani d D 1
H H18A 0.0523 0.5666 0.4378 0.067 Uiso d RD 1
H H18B -0.0751 0.7386 0.4333 0.067 Uiso d RD 1
H H18C 0.1033 0.7884 0.4243 0.067 Uiso d RD 1
C C19 0.7700(6) -0.3055(7) 0.66054(16) 0.0516(10) Uani d . 1
H H19A 0.8455 -0.4140 0.6808 0.077 Uiso calc R 1
H H19B 0.6647 -0.3067 0.6729 0.077 Uiso calc R 1
H H19C 0.8325 -0.1829 0.6738 0.077 Uiso calc R 1
C C20 0.7286(5) 0.0503(5) 0.79674(15) 0.0352(8) Uani d . 1
C C21 0.8893(5) 0.1110(6) 0.79008(17) 0.0396(8) Uani d . 1
H H21A 0.9031 0.2421 0.7796 0.048 Uiso calc R 1
C C22 1.0298(5) -0.0209(6) 0.79878(16) 0.0407(8) Uani d . 1
H H22A 1.1372 0.0203 0.7946 0.049 Uiso calc R 1
C C23 1.0045(5) -0.2169(6) 0.81405(15) 0.0395(8) Uani d . 1
C C24 0.8473(5) -0.2796(6) 0.82149(17) 0.0428(9) Uani d . 1
H H24A 0.8339 -0.4108 0.8319 0.051 Uiso calc R 1
C C25 0.7092(6) -0.1458(5) 0.81330(19) 0.0419(9) Uani d . 1
H H25A 0.6034 -0.1870 0.8189 0.050 Uiso calc R 1

loop_
_atom_site_aniso_label
_atom_site_aniso_U_11
_atom_site_aniso_U_22
_atom_site_aniso_U_33
_atom_site_aniso_U_12
_atom_site_aniso_U_13
_atom_site_aniso_U_23
Br1 0.0519(2) 0.0553(2) 0.04934(19) 0.0075(2) 0.01277(15) -0.00130(18)
S1 0.0349(4) 0.0465(5) 0.0287(4) -0.0036(4) 0.0104(3) 0.0016(3)
O1 0.0648(18) 0.072(2) 0.0367(13) 0.0163(16) 0.0168(12) 0.0192(13)
O2 0.0582(17) 0.0482(15) 0.0386(13) -0.0081(13) 0.0207(11) -0.0012(11)
O3 0.0377(15) 0.064(2) 0.0644(18) -0.0107(13) 0.0148(13) -0.0084(13)
O4 0.0679(19) 0.0423(15) 0.0305(13) 0.0191(13) 0.0154(12) -0.0023(11)
O5 0.0641(17) 0.0383(14) 0.0293(11) 0.0194(13) 0.0092(11) 0.0006(10)
N1 0.0321(15) 0.0337(15) 0.0297(13) 0.0039(12) 0.0064(10) 0.0011(11)
C1 0.056(2) 0.039(2) 0.062(2) 0.0009(18) 0.031(2) -0.0058(17)
C2 0.057(3) 0.032(2) 0.099(3) 0.0074(18) 0.043(2) -0.001(2)
C3 0.040(2) 0.035(2) 0.090(3) 0.0098(17) 0.018(2) 0.018(2)
C4 0.038(2) 0.040(2) 0.057(2) 0.0096(16) 0.0086(16) 0.0105(16)
C5 0.0322(17) 0.0297(18) 0.0440(18) 0.0022(13) 0.0126(14) 0.0059(13)
C6 0.0375(19) 0.0313(18) 0.0467(19) 0.0000(15) 0.0191(15) -0.0026(14)
C7 0.045(2) 0.0396(19) 0.0319(16) 0.0011(16) 0.0141(14) -0.0016(14)
C8 0.0383(18) 0.0340(17) 0.0313(15) 0.0062(15) 0.0089(13) 0.0036(13)
C9 0.0318(17) 0.0296(17) 0.0315(15) 0.0034(13) 0.0091(13) 0.0031(12)
C10 0.052(2) 0.0361(19) 0.0343(17) 0.0078(16) 0.0128(15) -0.0026(14)
C11 0.0384(18) 0.0336(18) 0.0327(17) 0.0032(14) 0.0103(13) -0.0033(13)
C12 0.0374(18) 0.0318(18) 0.0334(16) 0.0041(14) 0.0128(13) -0.0012(12)
C13 0.0368(17) 0.0337(17) 0.0268(14) 0.0020(14) 0.0092(12) -0.0027(12)
C14 0.0336(17) 0.0300(17) 0.0293(15) 0.0015(13) 0.0084(12) 0.0029(12)
C15 0.0414(19) 0.0321(18) 0.0321(16) 0.0036(14) 0.0152(13) 0.0005(13)
C16 0.045(2) 0.047(2) 0.0267(16) 0.0116(16) 0.0093(14) 0.0008(13)
C17 0.049(2) 0.041(2) 0.0316(16) 0.0138(16) 0.0106(14) 0.0066(14)
C18 0.063(3) 0.063(3) 0.0319(18) 0.020(2) 0.0024(16) 0.0007(17)
C19 0.067(3) 0.055(2) 0.0281(16) 0.021(2) 0.0085(16) 0.0049(16)
C20 0.0363(19) 0.044(2) 0.0239(14) -0.0102(15) 0.0079(13) -0.0031(13)
C21 0.042(2) 0.042(2) 0.0343(17) -0.0139(16) 0.0118(15) -0.0018(14)
C22 0.039(2) 0.048(2) 0.0370(17) -0.0118(17) 0.0148(14) -0.0058(16)
C23 0.0377(19) 0.048(2) 0.0303(17) -0.0007(16) 0.0071(14) -0.0051(14)
C24 0.046(2) 0.041(2) 0.0403(19) -0.0067(17) 0.0129(16) 0.0038(15)
C25 0.040(2) 0.045(2) 0.0399(18) -0.0153(18) 0.0125(14) 0.0028(17)

loop_
_atom_type_symbol
_atom_type_description
_atom_type_scat_dispersion_real
_atom_type_scat_dispersion_imag
_atom_type_scat_source
C C 0.0033 0.0016 'International Tables Vol C Tables 4.2.6.8 and 6.1.1.4'
H H 0.0000 0.0000 'International Tables Vol C Tables 4.2.6.8 and 6.1.1.4'
N N 0.0061 0.0033 'International Tables Vol C Tables 4.2.6.8 and 6.1.1.4'
O O 0.0106 0.0060 'International Tables Vol C Tables 4.2.6.8 and 6.1.1.4'
S S 0.1246 0.1234 'International Tables Vol C Tables 4.2.6.8 and 6.1.1.4'
Br Br -0.2901 2.4595 'International Tables Vol C Tables 4.2.6.8 and 6.1.1.4'

loop_
_geom_angle_atom_site_label_1
_geom_angle_atom_site_label_2
_geom_angle_atom_site_label_3
_geom_angle
O1 S1 O3 115.69(19)
O1 S1 O2 111.81(18)
O3 S1 O2 112.09(18)
O1 S1 C20 105.44(17)
O3 S1 C20 105.52(17)
O2 S1 C20 105.29(16)
C15 O4 H1O4 107(3)
C14 O5 C19 117.2(3)
C9 N1 C5 122.2(3)
C9 N1 C18 119.3(3)
C5 N1 C18 118.5(3)
C2 C1 C6 120.3(4)
C2 C1 H1A 119.8
C6 C1 H1A 119.8
C1 C2 C3 120.1(4)
C1 C2 H2A 120.0
C3 C2 H2A 120.0
C4 C3 C2 121.7(4)
C4 C3 H3A 119.2
C2 C3 H3A 119.2
C3 C4 C5 119.2(4)
C3 C4 H4BA 120.4
C5 C4 H4BA 120.4
N1 C5 C6 119.5(3)
N1 C5 C4 121.5(3)
C6 C5 C4 119.0(3)
C5 C6 C1 119.6(3)
C5 C6 C7 118.2(3)
C1 C6 C7 122.1(3)
C8 C7 C6 120.7(3)
C8 C7 H7A 119.7
C6 C7 H7A 119.7
C7 C8 C9 121.1(3)
C7 C8 H8A 119.4
C9 C8 H8A 119.4
N1 C9 C8 118.2(3)
N1 C9 C10 120.0(3)
C8 C9 C10 121.7(3)
C11 C10 C9 125.9(3)
C11 C10 H10A 117.0
C9 C10 H10A 117.0
C10 C11 C12 124.8(3)
C10 C11 H11A 117.6
C12 C11 H11A 117.6
C17 C12 C13 118.5(3)
C17 C12 C11 122.9(3)
C13 C12 C11 118.7(3)
C14 C13 C12 120.7(3)
C14 C13 H13A 119.6
C12 C13 H13A 119.6
O5 C14 C13 125.2(3)
O5 C14 C15 115.5(3)
C13 C14 C15 119.4(3)
O4 C15 C16 122.7(3)
O4 C15 C14 117.4(3)
C16 C15 C14 119.9(3)
C17 C16 C15 120.1(3)
C17 C16 H16A 119.9
C15 C16 H16A 119.9
C16 C17 C12 121.4(3)
C16 C17 H17A 119.3
C12 C17 H17A 119.3
N1 C18 H18A 113.0
N1 C18 H18B 105.6
H18A C18 H18B 105.3
N1 C18 H18C 112.5
H18A C18 H18C 113.8
H18B C18 H18C 105.6
O5 C19 H19A 109.5
O5 C19 H19B 109.5
H19A C19 H19B 109.5
O5 C19 H19C 109.5
H19A C19 H19C 109.5
H19B C19 H19C 109.5
C21 C20 C25 119.2(4)
C21 C20 S1 119.0(3)
C25 C20 S1 121.7(3)
C22 C21 C20 121.2(3)
C22 C21 H21A 119.4
C20 C21 H21A 119.4
C21 C22 C23 118.0(3)
C21 C22 H22A 121.0
C23 C22 H22A 121.0
C24 C23 C22 121.7(3)
C24 C23 Br1 119.7(3)
C22 C23 Br1 118.4(3)
C23 C24 C25 119.6(3)
C23 C24 H24A 120.2
C25 C24 H24A 120.2
C24 C25 C20 120.2(4)
C24 C25 H25A 119.9
C20 C25 H25A 119.9

loop_
_geom_bond_atom_site_label_1
_geom_bond_atom_site_label_2
_geom_bond_distance
_geom_bond_publ_flag
Br1 C23 1.901(4) y
S1 O1 1.439(3) y
S1 O3 1.443(3) y
S1 O2 1.462(3) y
S1 C20 1.775(4) y
O4 C15 1.359(4) y
O4 H1O4 0.81(5) ?
O5 C14 1.361(4) y
O5 C19 1.424(4) y
N1 C9 1.351(4) y
N1 C5 1.394(4) y
N1 C18 1.488(4) y
C1 C2 1.361(6) ?
C1 C6 1.414(5) ?
C1 H1A 0.93 ?
C2 C3 1.384(7) ?
C2 H2A 0.93 ?
C3 C4 1.379(6) ?
C3 H3A 0.93 ?
C4 C5 1.414(5) ?
C4 H4BA 0.93 ?
C5 C6 1.404(5) ?
C6 C7 1.417(5) ?
C7 C8 1.349(5) ?
C7 H7A 0.93 ?
C8 C9 1.423(5) ?
C8 H8A 0.93 ?
C9 C10 1.447(5) ?
C10 C11 1.323(5) y
C10 H10A 0.93 ?
C11 C12 1.466(5) ?
C11 H11A 0.93 ?
C12 C17 1.389(5) ?
C12 C13 1.410(5) ?
C13 C14 1.384(5) ?
C13 H13A 0.93 ?
C14 C15 1.411(4) ?
C15 C16 1.385(5) ?
C16 C17 1.378(5) ?
C16 H16A 0.93 ?
C17 H17A 0.93 ?
C18 H18A 0.95 ?
C18 H18B 0.96 ?
C18 H18C 0.96 ?
C19 H19A 0.96 ?
C19 H19B 0.96 ?
C19 H19C 0.96 ?
C20 C21 1.393(5) ?
C20 C25 1.394(5) ?
C21 C22 1.391(6) ?
C21 H21A 0.93 ?
C22 C23 1.396(6) ?
C22 H22A 0.93 ?
C23 C24 1.377(6) ?
C24 C25 1.387(6) ?
C24 H24A 0.93 ?
C25 H25A 0.93 ?

loop_
_geom_hbond_atom_site_label_D
_geom_hbond_atom_site_label_H
_geom_hbond_atom_site_label_A
_geom_hbond_site_symmetry_A
_geom_hbond_distance_DH
_geom_hbond_distance_HA
_geom_hbond_distance_DA
_geom_hbond_angle_DHA
_geom_hbond_publ_flag
O4 H1O4 O2 2_554 0.81(4) 1.88(4) 2.677(4) 166(5) y
C2 H2A O5 1_475 0.93 2.48 3.337(5) 154 y
C3 H3A O4 1_475 0.93 2.55 3.409(5) 153 y
C8 H8A O1 1_555 0.93 2.42 3.347(5) 177 y
C11 H11A O1 1_555 0.93 2.47 3.400(4) 173 y
C22 H22A O3 1_655 0.93 2.28 3.204(5) 177 y
C24 H24A O2 1_545 0.93 2.48 3.269(5) 142 y
C25 H25A O3 1_555 0.93 2.56 2.919(6) 103 y

loop_
_geom_torsion_atom_site_label_1
_geom_torsion_atom_site_label_2
_geom_torsion_atom_site_label_3
_geom_torsion_atom_site_label_4
_geom_torsion
_geom_torsion_publ_flag
C6 C1 C2 C3 -0.7(6) ?
C1 C2 C3 C4 -1.1(7) ?
C2 C3 C4 C5 1.9(6) ?
C9 N1 C5 C6 0.0(5) ?
C18 N1 C5 C6 179.4(4) ?
C9 N1 C5 C4 179.2(3) ?
C18 N1 C5 C4 -1.4(5) ?
C3 C4 C5 N1 179.9(4) ?
C3 C4 C5 C6 -0.9(6) ?
N1 C5 C6 C1 178.4(3) ?
C4 C5 C6 C1 -0.8(5) ?
N1 C5 C6 C7 -2.4(5) ?
C4 C5 C6 C7 178.4(4) ?
C2 C1 C6 C5 1.6(6) ?
C2 C1 C6 C7 -177.5(4) ?
C5 C6 C7 C8 2.3(5) ?
C1 C6 C7 C8 -178.6(4) ?
C6 C7 C8 C9 0.2(6) ?
C5 N1 C9 C8 2.5(5) ?
C18 N1 C9 C8 -176.9(3) ?
C5 N1 C9 C10 -175.4(3) ?
C18 N1 C9 C10 5.2(5) ?
C7 C8 C9 N1 -2.6(5) ?
C7 C8 C9 C10 175.2(4) ?
N1 C9 C10 C11 -175.4(4) ?
C8 C9 C10 C11 6.8(6) ?
C9 C10 C11 C12 178.0(4) y
C10 C11 C12 C17 -0.9(6) ?
C10 C11 C12 C13 -179.3(4) ?
C17 C12 C13 C14 0.7(5) ?
C11 C12 C13 C14 179.1(3) ?
C19 O5 C14 C13 1.0(5) ?
C19 O5 C14 C15 -179.1(3) ?
C12 C13 C14 O5 179.0(3) ?
C12 C13 C14 C15 -0.9(5) ?
O5 C14 C15 O4 -0.5(5) ?
C13 C14 C15 O4 179.4(3) ?
O5 C14 C15 C16 -179.3(4) ?
C13 C14 C15 C16 0.5(5) ?
O4 C15 C16 C17 -178.8(4) ?
C14 C15 C16 C17 0.0(6) ?
C15 C16 C17 C12 -0.2(6) ?
C13 C12 C17 C16 -0.1(6) ?
C11 C12 C17 C16 -178.5(4) ?
O1 S1 C20 C21 43.7(3) ?
O3 S1 C20 C21 166.6(3) ?
O2 S1 C20 C21 -74.6(3) ?
O1 S1 C20 C25 -137.4(3) ?
O3 S1 C20 C25 -14.5(3) ?
O2 S1 C20 C25 104.2(3) ?
C25 C20 C21 C22 0.9(5) ?
S1 C20 C21 C22 179.7(3) ?
C20 C21 C22 C23 0.4(5) ?
C21 C22 C23 C24 -1.1(5) ?
C21 C22 C23 Br1 174.9(3) ?
C22 C23 C24 C25 0.4(5) ?
Br1 C23 C24 C25 -175.5(3) ?
C23 C24 C25 C20 0.9(6) ?
C21 C20 C25 C24 -1.5(5) ?
S1 C20 C25 C24 179.6(3) ?

loop_
_cod_related_entry_id
_cod_related_entry_database
_cod_related_entry_code
1 ChemSpider 21124847
